data_7016830
loop_
_publ_author_name
'Selvakumar, K.'
'Singh, Harkesh B.'
'Goel, Nidhi'
'Singh, Udai P.'
'Butcher, Ray J.'

_publ_section_title
;
 Synthesis and structural characterization of pincer type bicyclic
 diacyloxy- and diazaselenuranes.
;
_journal_issue 38
_journal_name_full 'Dalton transactions (Cambridge, England : 2003)'
_journal_page_first 9858
_journal_page_last 9867
_journal_paper_doi 10.1039/c1dt10862j
_journal_volume 40
_journal_year 2011
_chemical_formula_moiety 'C18 H16 O4 Se'
_chemical_formula_sum 'C18 H16 O4 Se'
_chemical_formula_weight 375.27
_chemical_name_systematic
;
?
;
_space_group_IT_number 14
_symmetry_cell_setting monoclinic
_symmetry_space_group_name_Hall '-P 2ybc'
_symmetry_space_group_name_H-M 'P 1 21/c 1'
_atom_sites_solution_hydrogens geom
_atom_sites_solution_primary direct
_atom_sites_solution_secondary difmap
_audit_creation_method SHELXL-97
_cell_angle_alpha 90.00
_cell_angle_beta 94.607(4)
_cell_angle_gamma 90.00
_cell_formula_units_Z 4
_cell_length_a 8.1010(7)
_cell_length_b 10.8845(9)
_cell_length_c 17.6635(15)
_cell_measurement_reflns_used 9576
_cell_measurement_temperature 293(2)
_cell_measurement_theta_max 31.563
_cell_measurement_theta_min 2.675
_cell_volume 1552.5(2)
_computing_cell_refinement
;
CrysAlisPro, Oxford Diffraction Ltd.,
Version 1.171.33.41 (release 06-05-2009 CrysAlis171 .NET)
(compiled May 6 2009,17:20:42)
;
_computing_data_collection
;
CrysAlisPro, Oxford Diffraction Ltd.,
Version 1.171.33.41 (release 06-05-2009 CrysAlis171 .NET)
(compiled May 6 2009,17:20:42)
;
_computing_data_reduction
;
CrysAlisPro, Oxford Diffraction Ltd.,
Version 1.171.33.41 (release 06-05-2009 CrysAlis171 .NET)
(compiled May 6 2009,17:20:42)
;
_computing_molecular_graphics 'Bruker SHELXTL (Bruker, 1998)'
_computing_publication_material 'Bruker SHELXTL'
_computing_structure_refinement 'SHELXL-97 (Sheldrick, 2008)'
_computing_structure_solution 'SHELXS-97 (Sheldrick, 2008)'
_diffrn_ambient_temperature 293(2)
_diffrn_measured_fraction_theta_full 0.995
_diffrn_measured_fraction_theta_max 0.985
_diffrn_measurement_device_type 'Oxford Diffraction CCD'
_diffrn_measurement_method '\w scans'
_diffrn_radiation_monochromator graphite
_diffrn_radiation_source 'fine-focus sealed tube'
_diffrn_radiation_type MoK\a
_diffrn_radiation_wavelength 0.71073
_diffrn_reflns_av_R_equivalents 0.0443
_diffrn_reflns_av_sigmaI/netI 0.0427
_diffrn_reflns_limit_h_max 10
_diffrn_reflns_limit_h_min -12
_diffrn_reflns_limit_k_max 16
_diffrn_reflns_limit_k_min -16
_diffrn_reflns_limit_l_max 27
_diffrn_reflns_limit_l_min -22
_diffrn_reflns_number 24122
_diffrn_reflns_theta_full 25.00
_diffrn_reflns_theta_max 33.29
_diffrn_reflns_theta_min 2.31
_exptl_absorpt_coefficient_mu 2.437
_exptl_absorpt_correction_T_max 1.000
_exptl_absorpt_correction_T_min 0.398
_exptl_absorpt_correction_type multi-scan
_exptl_absorpt_process_details
;

CrysAlisPro, Oxford Diffraction Ltd.,
Version 1.171.33.41 (release 06-05-2009 CrysAlis171 .NET)
(compiled May 6 2009,17:20:42)
Empirical absorption correction using spherical harmonics,
implemented in SCALE3 ABSPACK scaling algorithm.

;
_exptl_crystal_colour colorless
_exptl_crystal_density_diffrn 1.606
_exptl_crystal_density_method 'not measured'
_exptl_crystal_description chunk
_exptl_crystal_F_000 760
_exptl_crystal_size_max 0.41
_exptl_crystal_size_mid 0.35
_exptl_crystal_size_min 0.24
_refine_diff_density_max 1.347
_refine_diff_density_min -0.283
_refine_diff_density_rms 0.073
_refine_ls_extinction_method none
_refine_ls_goodness_of_fit_ref 1.024
_refine_ls_hydrogen_treatment constr
_refine_ls_matrix_type full
_refine_ls_number_parameters 211
_refine_ls_number_reflns 5896
_refine_ls_number_restraints 0
_refine_ls_restrained_S_all 1.024
_refine_ls_R_factor_all 0.0614
_refine_ls_R_factor_gt 0.0357
_refine_ls_shift/su_max 0.002
_refine_ls_shift/su_mean 0.000
_refine_ls_structure_factor_coef Fsqd
_refine_ls_weighting_details 'calc w=1/[\s^2^(Fo^2^)+(0.0490P)^2^+0.2089P] where P=(Fo^2^+2Fc^2^)/3'
_refine_ls_weighting_scheme calc
_refine_ls_wR_factor_gt 0.0875
_refine_ls_wR_factor_ref 0.0973
_reflns_number_gt 4213
_reflns_number_total 5896
_reflns_threshold_expression I>2\s(I)
_cod_data_source_file c1dt10862j.txt
_cod_data_source_block 25
_cod_depositor_comments
;
The following automatic conversions were performed:

'_symmetry_cell_setting' value 'Monoclinic' changed to 'monoclinic'
according to /home/saulius/struct/CIF-dictionaries/cif_core.dic
dictionary named 'cif_core.dic' version 2.4.1 from 2010-06-29.

Automatic conversion script
Id: cif_fix_values 1715 2011-07-08 13:25:40Z adriana 
;
_cod_original_sg_symbol_H-M 'P 21/c'
_cod_database_code 7016830

loop_
_symmetry_equiv_pos_as_xyz
'x, y, z'
'-x, y+1/2, -z+1/2'
'-x, -y, -z'
'x, -y-1/2, z-1/2'

loop_
_atom_site_label
_atom_site_type_symbol
_atom_site_fract_x
_atom_site_fract_y
_atom_site_fract_z
_atom_site_U_iso_or_equiv
_atom_site_adp_type
_atom_site_occupancy
_atom_site_symmetry_multiplicity
_atom_site_calc_flag
_atom_site_refinement_flags
Se1 Se 0.15771(2) 0.588638(17) 0.647915(10) 0.03174(7) Uani 1 1 d .
O1 O 0.3602(2) 0.66095(14) 0.45276(9) 0.0540(4) Uani 1 1 d .
O2 O 0.27731(18) 0.68098(12) 0.56981(8) 0.0394(3) Uani 1 1 d .
O3 O 0.04766(16) 0.45699(15) 0.70590(7) 0.0400(3) Uani 1 1 d .
O4 O -0.02760(19) 0.25904(16) 0.69796(8) 0.0505(4) Uani 1 1 d .
C1 C 0.1102(2) 0.25725(17) 0.54226(10) 0.0335(4) Uani 1 1 d .
H1A H 0.0659 0.1806 0.5522 0.040 Uiso 1 1 calc R
C2 C 0.1856(2) 0.27646(17) 0.47405(10) 0.0305(3) Uani 1 1 d .
C3 C 0.2458(2) 0.39427(16) 0.45843(10) 0.0321(4) Uani 1 1 d .
H3A H 0.2923 0.4088 0.4128 0.038 Uiso 1 1 calc R
C4 C 0.2362(2) 0.48923(16) 0.51072(9) 0.0301(3) Uani 1 1 d .
C5 C 0.1657(2) 0.46272(17) 0.57633(9) 0.0303(3) Uani 1 1 d .
C6 C 0.1012(2) 0.35123(17) 0.59474(10) 0.0313(4) Uani 1 1 d .
C7 C 0.2992(2) 0.61883(18) 0.50668(11) 0.0359(4) Uani 1 1 d .
C8 C 0.0330(2) 0.34898(19) 0.67089(10) 0.0357(4) Uani 1 1 d .
C9 C 0.2106(2) 0.16673(17) 0.42176(10) 0.0342(4) Uani 1 1 d .
C10 C 0.3301(4) 0.0782(2) 0.46611(15) 0.0618(7) Uani 1 1 d .
H10A H 0.4366 0.1165 0.4751 0.093 Uiso 1 1 calc R
H10B H 0.3408 0.0044 0.4371 0.093 Uiso 1 1 calc R
H10C H 0.2876 0.0583 0.5138 0.093 Uiso 1 1 calc R
C11 C 0.0457(3) 0.10151(18) 0.39998(13) 0.0443(5) Uani 1 1 d .
H11A H -0.0244 0.1542 0.3678 0.066 Uiso 1 1 calc R
H11B H -0.0079 0.0827 0.4451 0.066 Uiso 1 1 calc R
H11C H 0.0662 0.0268 0.3734 0.066 Uiso 1 1 calc R
C12 C 0.2875(3) 0.2044(2) 0.34957(12) 0.0491(5) Uani 1 1 d .
H12A H 0.2179 0.2640 0.3227 0.074 Uiso 1 1 calc R
H12B H 0.2983 0.1335 0.3180 0.074 Uiso 1 1 calc R
H12C H 0.3949 0.2394 0.3624 0.074 Uiso 1 1 calc R
C13 C 0.3615(2) 0.56868(15) 0.71039(9) 0.0277(3) Uani 1 1 d .
C14 C 0.3788(2) 0.64005(18) 0.77525(11) 0.0360(4) Uani 1 1 d .
H14A H 0.2940 0.6919 0.7879 0.043 Uiso 1 1 calc R
C15 C 0.5256(3) 0.6324(2) 0.82086(12) 0.0455(5) Uani 1 1 d .
H15A H 0.5407 0.6799 0.8646 0.055 Uiso 1 1 calc R
C16 C 0.6489(3) 0.5549(2) 0.80158(13) 0.0461(5) Uani 1 1 d .
H16A H 0.7476 0.5507 0.8322 0.055 Uiso 1 1 calc R
C17 C 0.6282(2) 0.4833(2) 0.73742(13) 0.0428(5) Uani 1 1 d .
H17A H 0.7124 0.4305 0.7254 0.051 Uiso 1 1 calc R
C18 C 0.4836(2) 0.48915(18) 0.69056(10) 0.0354(4) Uani 1 1 d .
H18A H 0.4689 0.4410 0.6470 0.043 Uiso 1 1 calc R

loop_
_atom_site_aniso_label
_atom_site_aniso_U_11
_atom_site_aniso_U_22
_atom_site_aniso_U_33
_atom_site_aniso_U_23
_atom_site_aniso_U_13
_atom_site_aniso_U_12
Se1 0.02852(10) 0.03658(11) 0.02992(10) -0.00302(7) 0.00106(6) 0.00568(7)
O1 0.0732(12) 0.0465(9) 0.0446(8) 0.0036(7) 0.0189(8) -0.0106(8)
O2 0.0493(8) 0.0317(6) 0.0372(7) -0.0006(5) 0.0031(6) -0.0014(6)
O3 0.0312(7) 0.0561(8) 0.0336(7) -0.0050(6) 0.0089(5) -0.0026(6)
O4 0.0469(8) 0.0655(10) 0.0405(8) 0.0038(7) 0.0126(6) -0.0194(8)
C1 0.0306(8) 0.0359(9) 0.0337(8) 0.0009(7) -0.0001(7) -0.0037(7)
C2 0.0282(8) 0.0346(8) 0.0282(8) 0.0004(6) -0.0016(6) 0.0012(7)
C3 0.0324(9) 0.0386(9) 0.0253(7) 0.0015(6) 0.0032(6) -0.0003(7)
C4 0.0293(8) 0.0332(8) 0.0276(8) 0.0022(6) 0.0003(6) 0.0007(7)
C5 0.0274(8) 0.0360(9) 0.0273(8) -0.0018(7) 0.0000(6) 0.0015(7)
C6 0.0246(8) 0.0409(10) 0.0283(8) 0.0019(7) 0.0012(6) -0.0024(7)
C7 0.0388(10) 0.0350(9) 0.0338(9) 0.0020(7) 0.0019(8) 0.0017(8)
C8 0.0249(8) 0.0519(12) 0.0306(8) -0.0016(8) 0.0043(6) -0.0047(8)
C9 0.0370(9) 0.0338(9) 0.0312(8) -0.0024(7) -0.0008(7) 0.0039(7)
C10 0.0704(17) 0.0607(15) 0.0515(13) -0.0066(11) -0.0125(12) 0.0316(13)
C11 0.0542(13) 0.0360(10) 0.0421(11) -0.0047(8) 0.0008(9) -0.0082(9)
C12 0.0566(13) 0.0513(13) 0.0411(11) -0.0151(9) 0.0149(9) -0.0083(11)
C13 0.0252(8) 0.0300(8) 0.0282(8) 0.0008(6) 0.0034(6) 0.0010(6)
C14 0.0373(10) 0.0358(9) 0.0347(9) -0.0065(7) 0.0021(7) 0.0051(8)
C15 0.0491(12) 0.0481(11) 0.0375(10) -0.0089(9) -0.0068(9) -0.0006(10)
C16 0.0343(10) 0.0541(12) 0.0481(11) 0.0056(10) -0.0081(9) -0.0009(9)
C17 0.0296(9) 0.0460(11) 0.0533(12) 0.0026(9) 0.0067(8) 0.0097(8)
C18 0.0314(9) 0.0405(10) 0.0351(9) -0.0057(7) 0.0066(7) 0.0037(7)

loop_
_atom_type_symbol
_atom_type_description
_atom_type_scat_dispersion_real
_atom_type_scat_dispersion_imag
_atom_type_scat_source
C C 0.0033 0.0016 'International Tables Vol C Tables 4.2.6.8 and 6.1.1.4'
H H 0.0000 0.0000 'International Tables Vol C Tables 4.2.6.8 and 6.1.1.4'
O O 0.0106 0.0060 'International Tables Vol C Tables 4.2.6.8 and 6.1.1.4'
Se Se -0.0929 2.2259 'International Tables Vol C Tables 4.2.6.8 and 6.1.1.4'

loop_
_geom_angle_atom_site_label_1
_geom_angle_atom_site_label_2
_geom_angle_atom_site_label_3
_geom_angle
C5 Se1 C13 103.33(7)
C5 Se1 O3 82.12(7)
C13 Se1 O3 91.29(6)
C5 Se1 O2 81.84(7)
C13 Se1 O2 90.65(7)
O3 Se1 O2 163.86(6)
C7 O2 Se1 115.11(12)
C8 O3 Se1 114.83(12)
C6 C1 C2 120.78(17)
C6 C1 H1A 119.6
C2 C1 H1A 119.6
C3 C2 C1 118.92(17)
C3 C2 C9 121.82(16)
C1 C2 C9 119.12(16)
C4 C3 C2 120.52(17)
C4 C3 H3A 119.7
C2 C3 H3A 119.7
C5 C4 C3 117.14(17)
C5 C4 C7 113.94(16)
C3 C4 C7 128.88(17)
C4 C5 C6 125.65(17)
C4 C5 Se1 117.35(14)
C6 C5 Se1 117.00(13)
C5 C6 C1 116.94(17)
C5 C6 C8 113.80(16)
C1 C6 C8 129.25(17)
O1 C7 O2 124.30(19)
O1 C7 C4 124.02(18)
O2 C7 C4 111.67(16)
O4 C8 O3 123.73(18)
O4 C8 C6 124.03(18)
O3 C8 C6 112.24(16)
C12 C9 C2 112.22(16)
C12 C9 C11 108.77(16)
C2 C9 C11 110.91(16)
C12 C9 C10 108.3(2)
C2 C9 C10 106.86(15)
C11 C9 C10 109.75(18)
C9 C10 H10A 109.5
C9 C10 H10B 109.5
H10A C10 H10B 109.5
C9 C10 H10C 109.5
H10A C10 H10C 109.5
H10B C10 H10C 109.5
C9 C11 H11A 109.5
C9 C11 H11B 109.5
H11A C11 H11B 109.5
C9 C11 H11C 109.5
H11A C11 H11C 109.5
H11B C11 H11C 109.5
C9 C12 H12A 109.5
C9 C12 H12B 109.5
H12A C12 H12B 109.5
C9 C12 H12C 109.5
H12A C12 H12C 109.5
H12B C12 H12C 109.5
C18 C13 C14 122.39(16)
C18 C13 Se1 121.66(13)
C14 C13 Se1 115.94(13)
C13 C14 C15 118.28(18)
C13 C14 H14A 120.9
C15 C14 H14A 120.9
C16 C15 C14 120.10(19)
C16 C15 H15A 120.0
C14 C15 H15A 120.0
C15 C16 C17 120.68(19)
C15 C16 H16A 119.7
C17 C16 H16A 119.7
C16 C17 C18 120.67(19)
C16 C17 H17A 119.7
C18 C17 H17A 119.7
C17 C18 C13 117.87(18)
C17 C18 H18A 121.1
C13 C18 H18A 121.1

loop_
_geom_bond_atom_site_label_1
_geom_bond_atom_site_label_2
_geom_bond_distance
Se1 C5 1.8694(18)
Se1 C13 1.9230(17)
Se1 O3 2.0109(15)
Se1 O2 2.0166(14)
O1 C7 1.199(2)
O2 C7 1.328(2)
O3 C8 1.329(2)
O4 C8 1.211(2)
C1 C6 1.386(3)
C1 C2 1.410(3)
C1 H1A 0.9300
C2 C3 1.407(3)
C2 C9 1.533(3)
C3 C4 1.392(2)
C3 H3A 0.9300
C4 C5 1.363(2)
C4 C7 1.504(3)
C5 C6 1.371(3)
C6 C8 1.495(3)
C9 C12 1.520(3)
C9 C11 1.534(3)
C9 C10 1.536(3)
C10 H10A 0.9600
C10 H10B 0.9600
C10 H10C 0.9600
C11 H11A 0.9600
C11 H11B 0.9600
C11 H11C 0.9600
C12 H12A 0.9600
C12 H12B 0.9600
C12 H12C 0.9600
C13 C18 1.381(2)
C13 C14 1.382(2)
C14 C15 1.384(3)
C14 H14A 0.9300
C15 C16 1.371(3)
C15 H15A 0.9300
C16 C17 1.374(3)
C16 H16A 0.9300
C17 C18 1.380(3)
C17 H17A 0.9300
C18 H18A 0.9300

loop_
_geom_hbond_atom_site_label_D
_geom_hbond_atom_site_label_H
_geom_hbond_atom_site_label_A
_geom_hbond_distance_DH
_geom_hbond_distance_HA
_geom_hbond_distance_DA
_geom_hbond_angle_DHA
_geom_hbond_site_symmetry_A
C14 H14A O4 0.93 2.31 3.196(2) 158.8 2_556
C18 H18A O1 0.93 2.58 3.346(2) 140.1 3_666

loop_
_geom_torsion_atom_site_label_1
_geom_torsion_atom_site_label_2
_geom_torsion_atom_site_label_3
_geom_torsion_atom_site_label_4
_geom_torsion
C5 Se1 O2 C7 2.86(13)
C13 Se1 O2 C7 106.23(13)
O3 Se1 O2 C7 9.3(3)
C5 Se1 O3 C8 0.66(13)
C13 Se1 O3 C8 -102.61(13)
O2 Se1 O3 C8 -5.8(3)
C6 C1 C2 C3 -2.6(3)
C6 C1 C2 C9 173.14(15)
C1 C2 C3 C4 2.2(3)
C9 C2 C3 C4 -173.42(16)
C2 C3 C4 C5 -0.5(3)
C2 C3 C4 C7 177.06(17)
C3 C4 C5 C6 -1.1(3)
C7 C4 C5 C6 -178.94(16)
C3 C4 C5 Se1 178.37(13)
C7 C4 C5 Se1 0.5(2)
C13 Se1 C5 C4 -90.45(14)
O3 Se1 C5 C4 -179.91(14)
O2 Se1 C5 C4 -1.72(13)
C13 Se1 C5 C6 89.02(14)
O3 Se1 C5 C6 -0.44(13)
O2 Se1 C5 C6 177.75(14)
C4 C5 C6 C1 0.7(3)
Se1 C5 C6 C1 -178.75(13)
C4 C5 C6 C8 179.59(16)
Se1 C5 C6 C8 0.2(2)
C2 C1 C6 C5 1.2(2)
C2 C1 C6 C8 -177.51(16)
Se1 O2 C7 O1 176.15(17)
Se1 O2 C7 C4 -3.22(19)
C5 C4 C7 O1 -177.50(19)
C3 C4 C7 O1 4.9(3)
C5 C4 C7 O2 1.9(2)
C3 C4 C7 O2 -175.71(17)
Se1 O3 C8 O4 178.77(15)
Se1 O3 C8 C6 -0.72(18)
C5 C6 C8 O4 -179.11(18)
C1 C6 C8 O4 -0.3(3)
C5 C6 C8 O3 0.4(2)
C1 C6 C8 O3 179.14(17)
C3 C2 C9 C12 -6.5(2)
C1 C2 C9 C12 177.87(17)
C3 C2 C9 C11 -128.38(18)
C1 C2 C9 C11 56.0(2)
C3 C2 C9 C10 112.0(2)
C1 C2 C9 C10 -63.6(2)
C5 Se1 C13 C18 9.58(17)
O3 Se1 C13 C18 91.79(16)
O2 Se1 C13 C18 -72.19(16)
C5 Se1 C13 C14 -171.45(15)
O3 Se1 C13 C14 -89.24(15)
O2 Se1 C13 C14 106.79(15)
C18 C13 C14 C15 1.2(3)
Se1 C13 C14 C15 -177.78(16)
C13 C14 C15 C16 -0.4(3)
C14 C15 C16 C17 -0.5(4)
C15 C16 C17 C18 0.8(4)
C16 C17 C18 C13 -0.1(3)
C14 C13 C18 C17 -0.9(3)
Se1 C13 C18 C17 177.99(15)
